data_7038865
loop_
_publ_author_name
'Karwasara, Surendar'
'Jha, Chandan Kumar'
'Sinhababu, Soumen'
'Nagendran, Selvarajan'

_publ_section_title
;
 O,S-Heterocyclic stannylenes: synthesis and reactivity.
;
_journal_issue 17
_journal_name_full 'Dalton transactions (Cambridge, England : 2003)'
_journal_page_first 7200
_journal_page_last 7204
_journal_paper_doi 10.1039/c6dt01013j
_journal_volume 45
_journal_year 2016
_chemical_formula_moiety 'C13 H20 Cl2 In N O3 S'
_chemical_formula_sum 'C13 H20 Cl2 In N O3 S'
_chemical_formula_weight 456.08
_chemical_name_systematic
; 
 ? 
;
_space_group_IT_number 14
_symmetry_cell_setting monoclinic
_symmetry_space_group_name_Hall '-P 2ybc'
_symmetry_space_group_name_H-M 'P 1 21/c 1'
_atom_sites_solution_hydrogens geom
_atom_sites_solution_primary direct
_atom_sites_solution_secondary difmap
_audit_creation_method SHELXL-97
_audit_update_record
;
2015-10-13 deposited with the CCDC.
2016-03-17 downloaded from the CCDC.
;
_cell_angle_alpha 90.00
_cell_angle_beta 99.243(2)
_cell_angle_gamma 90.00
_cell_formula_units_Z 4
_cell_length_a 12.6099(16)
_cell_length_b 9.8845(13)
_cell_length_c 14.1146(17)
_cell_measurement_reflns_used 4665
_cell_measurement_temperature 100(2)
_cell_measurement_theta_max 28.14
_cell_measurement_theta_min 2.53
_cell_volume 1736.4(4)
_computing_cell_refinement 'Bruker SMART'
_computing_data_collection 'Bruker SMART'
_computing_data_reduction 'Bruker SAINT'
_computing_molecular_graphics 'Bruker SHELXTL'
_computing_publication_material 'Bruker SHELXTL'
_computing_structure_refinement 'SHELXL-97 (Sheldrick, 1997)'
_computing_structure_solution 'SHELXS-97 (Sheldrick, 1990)'
_diffrn_ambient_temperature 100(2)
_diffrn_measured_fraction_theta_full 0.997
_diffrn_measured_fraction_theta_max 0.997
_diffrn_measurement_device_type 'CCD area detector'
_diffrn_measurement_method 'phi and omega scans'
_diffrn_radiation_monochromator graphite
_diffrn_radiation_source 'fine-focus sealed tube'
_diffrn_radiation_type MoK\a
_diffrn_radiation_wavelength 0.71073
_diffrn_reflns_av_R_equivalents 0.0243
_diffrn_reflns_av_sigmaI/netI 0.0309
_diffrn_reflns_limit_h_max 14
_diffrn_reflns_limit_h_min -14
_diffrn_reflns_limit_k_max 11
_diffrn_reflns_limit_k_min -9
_diffrn_reflns_limit_l_max 16
_diffrn_reflns_limit_l_min -13
_diffrn_reflns_number 8580
_diffrn_reflns_theta_full 25.00
_diffrn_reflns_theta_max 25.00
_diffrn_reflns_theta_min 2.63
_exptl_absorpt_coefficient_mu 1.796
_exptl_absorpt_correction_T_max 0.561
_exptl_absorpt_correction_T_min 0.435
_exptl_absorpt_correction_type multi-scan
_exptl_absorpt_process_details '(SADABS; Bruker, 2000)'
_exptl_crystal_colour white
_exptl_crystal_density_diffrn 1.745
_exptl_crystal_density_method 'not measured'
_exptl_crystal_description block
_exptl_crystal_F_000 912.0
_exptl_crystal_size_max 0.513
_exptl_crystal_size_mid 0.391
_exptl_crystal_size_min 0.322
_refine_diff_density_max 0.644
_refine_diff_density_min -0.434
_refine_diff_density_rms 0.078
_refine_ls_extinction_method none
_refine_ls_goodness_of_fit_ref 1.026
_refine_ls_hydrogen_treatment constr
_refine_ls_matrix_type full
_refine_ls_number_parameters 190
_refine_ls_number_reflns 3058
_refine_ls_number_restraints 0
_refine_ls_restrained_S_all 1.026
_refine_ls_R_factor_all 0.0278
_refine_ls_R_factor_gt 0.0242
_refine_ls_shift/su_max 0.001
_refine_ls_shift/su_mean 0.000
_refine_ls_structure_factor_coef Fsqd
_refine_ls_weighting_details 'calc w=1/[\s^2^(Fo^2^)+(0.0223P)^2^+2.0067P] where P=(Fo^2^+2Fc^2^)/3'
_refine_ls_weighting_scheme calc
_refine_ls_wR_factor_gt 0.0560
_refine_ls_wR_factor_ref 0.0576
_reflns_number_gt 2782
_reflns_number_total 3058
_reflns_threshold_expression >2sigma(I)
_cod_data_source_file c6dt01013j2.cif
_cod_data_source_block sursn35m
_cod_depositor_comments
;
The following automatic conversions were performed:

'_symmetry_cell_setting' value 'Monoclinic' changed to 'monoclinic'
according to
/usr/data/users/saulius/crontab/automatic-downloads/rss-feeds/RSC/lib/dictionaries/cif_core.dic
dictionary named 'cif_core.dic' version 2.4.2 from 2011-04-26.

Automatic conversion script
Id: cif_fix_values 4268 2015-11-12 08:31:59Z antanas 

 Adding full bibliography for 7038861--7038866.cif.
;
_cod_original_sg_symbol_H-M 'P 21/c'
_cod_database_code 7038865

loop_
_symmetry_equiv_pos_as_xyz
'x, y, z'
'-x, y+1/2, -z+1/2'
'-x, -y, -z'
'x, -y-1/2, z-1/2'

loop_
_atom_site_label
_atom_site_type_symbol
_atom_site_fract_x
_atom_site_fract_y
_atom_site_fract_z
_atom_site_U_iso_or_equiv
_atom_site_adp_type
_atom_site_occupancy
_atom_site_symmetry_multiplicity
_atom_site_calc_flag
_atom_site_refinement_flags
In1 In 0.264336(15) 0.607535(19) 0.107285(13) 0.01661(8) Uani 1 1 d .
Cl2 Cl 0.39779(5) 0.48161(7) 0.21415(5) 0.02311(16) Uani 1 1 d .
S1 S 0.12785(6) 0.77816(7) 0.02974(5) 0.02240(17) Uani 1 1 d .
Cl1 Cl 0.23493(6) 0.45360(7) -0.02842(5) 0.02289(16) Uani 1 1 d .
O1 O 0.27788(16) 0.7670(2) 0.21459(13) 0.0228(4) Uani 1 1 d .
O3 O 0.39332(15) 0.7227(2) 0.04678(13) 0.0248(5) Uani 1 1 d .
O2 O 0.14084(15) 0.4995(2) 0.18142(13) 0.0251(5) Uani 1 1 d .
C1 C 0.1859(2) 0.9139(3) 0.09587(19) 0.0188(6) Uani 1 1 d .
C10 C 0.3829(2) 0.7804(3) -0.0494(2) 0.0275(7) Uani 1 1 d .
H10A H 0.3482 0.8682 -0.0519 0.033 Uiso 1 1 calc R
H10B H 0.3413 0.7213 -0.0962 0.033 Uiso 1 1 calc R
C13 C 0.5599(2) 0.8188(3) 0.0302(2) 0.0309(7) Uani 1 1 d .
H13A H 0.6351 0.7954 0.0330 0.037 Uiso 1 1 calc R
H13B H 0.5544 0.9125 0.0492 0.037 Uiso 1 1 calc R
C6 C 0.0310(2) 0.4714(4) 0.1358(2) 0.0296(7) Uani 1 1 d .
H6A H 0.0304 0.4151 0.0795 0.036 Uiso 1 1 calc R
H6B H -0.0070 0.5549 0.1168 0.036 Uiso 1 1 calc R
C8 C -0.0196(3) 0.3993(5) 0.2098(3) 0.0651(15) Uani 1 1 d .
H8A H -0.0838 0.4469 0.2208 0.078 Uiso 1 1 calc R
H8B H -0.0398 0.3084 0.1882 0.078 Uiso 1 1 calc R
C11 C 0.5057(2) 0.7260(3) 0.0919(2) 0.0273(7) Uani 1 1 d .
H11A H 0.5370 0.6362 0.0937 0.033 Uiso 1 1 calc R
H11B H 0.5126 0.7606 0.1569 0.033 Uiso 1 1 calc R
C7 C 0.1483(3) 0.4796(4) 0.2841(2) 0.0331(8) Uani 1 1 d .
H7A H 0.1449 0.5655 0.3167 0.040 Uiso 1 1 calc R
H7B H 0.2149 0.4346 0.3102 0.040 Uiso 1 1 calc R
C12 C 0.4969(3) 0.7931(4) -0.0685(2) 0.0354(8) Uani 1 1 d .
H12A H 0.5040 0.8680 -0.1114 0.042 Uiso 1 1 calc R
H12B H 0.5203 0.7105 -0.0959 0.042 Uiso 1 1 calc R
C9 C 0.0551(4) 0.3943(7) 0.2950(3) 0.090(2) Uani 1 1 d .
H9A H 0.0783 0.3017 0.3084 0.108 Uiso 1 1 calc R
H9B H 0.0222 0.4267 0.3483 0.108 Uiso 1 1 calc R
N1 N 0.25535(18) 0.8923(2) 0.17973(16) 0.0183(5) Uani 1 1 d .
C5 C 0.3055(2) 0.9959(3) 0.2322(2) 0.0232(6) Uani 1 1 d .
H5 H 0.3539 0.9772 0.2876 0.028 Uiso 1 1 calc R
C4 C 0.2856(2) 1.1269(3) 0.2047(2) 0.0267(7) Uani 1 1 d .
H4 H 0.3191 1.1973 0.2418 0.032 Uiso 1 1 calc R
C2 C 0.1663(2) 1.0481(3) 0.0683(2) 0.0249(6) Uani 1 1 d .
H2 H 0.1187 1.0664 0.0124 0.030 Uiso 1 1 calc R
C3 C 0.2151(2) 1.1541(3) 0.1211(2) 0.0286(7) Uani 1 1 d .
H3 H 0.2010 1.2428 0.1011 0.034 Uiso 1 1 calc R

loop_
_atom_site_aniso_label
_atom_site_aniso_U_11
_atom_site_aniso_U_22
_atom_site_aniso_U_33
_atom_site_aniso_U_23
_atom_site_aniso_U_13
_atom_site_aniso_U_12
In1 0.01789(12) 0.01486(12) 0.01692(12) 0.00009(8) 0.00233(8) -0.00039(8)
Cl2 0.0234(4) 0.0212(4) 0.0238(4) 0.0041(3) 0.0011(3) 0.0022(3)
S1 0.0227(4) 0.0208(4) 0.0220(4) -0.0029(3) -0.0016(3) 0.0033(3)
Cl1 0.0289(4) 0.0194(4) 0.0200(3) -0.0032(3) 0.0030(3) 0.0008(3)
O1 0.0333(11) 0.0152(10) 0.0185(10) 0.0011(8) 0.0003(8) 0.0024(9)
O3 0.0220(10) 0.0322(13) 0.0193(10) 0.0064(9) 0.0003(8) -0.0066(9)
O2 0.0227(10) 0.0339(12) 0.0183(10) 0.0021(9) 0.0023(8) -0.0086(9)
C1 0.0165(14) 0.0213(15) 0.0190(14) 0.0004(12) 0.0040(11) 0.0034(11)
C10 0.0376(18) 0.0267(18) 0.0175(15) 0.0045(13) 0.0026(13) -0.0042(14)
C13 0.0214(15) 0.0235(17) 0.049(2) 0.0064(15) 0.0101(14) 0.0000(13)
C6 0.0198(15) 0.042(2) 0.0259(16) 0.0019(14) 0.0012(12) -0.0053(14)
C8 0.048(2) 0.114(4) 0.031(2) 0.017(2) -0.0007(18) -0.049(3)
C11 0.0206(15) 0.0300(18) 0.0304(17) 0.0038(14) 0.0017(12) -0.0022(13)
C7 0.0313(17) 0.053(2) 0.0155(15) -0.0004(15) 0.0039(13) -0.0067(16)
C12 0.044(2) 0.0325(19) 0.0345(18) 0.0094(15) 0.0204(16) 0.0086(15)
C9 0.053(3) 0.177(6) 0.037(2) 0.032(3) 0.002(2) -0.061(3)
N1 0.0214(12) 0.0155(12) 0.0184(12) 0.0018(9) 0.0047(9) 0.0025(9)
C5 0.0233(15) 0.0228(16) 0.0231(15) -0.0032(12) 0.0029(12) -0.0038(12)
C4 0.0288(16) 0.0210(17) 0.0304(17) -0.0036(13) 0.0054(13) -0.0046(13)
C2 0.0296(16) 0.0219(16) 0.0229(16) 0.0031(13) 0.0032(13) 0.0040(13)
C3 0.0352(18) 0.0159(16) 0.0360(18) 0.0037(13) 0.0094(14) 0.0040(13)

loop_
_atom_type_symbol
_atom_type_description
_atom_type_scat_dispersion_real
_atom_type_scat_dispersion_imag
_atom_type_scat_source
C C 0.0033 0.0016 'International Tables Vol C Tables 4.2.6.8 and 6.1.1.4'
H H 0.0000 0.0000 'International Tables Vol C Tables 4.2.6.8 and 6.1.1.4'
N N 0.0061 0.0033 'International Tables Vol C Tables 4.2.6.8 and 6.1.1.4'
O O 0.0106 0.0060 'International Tables Vol C Tables 4.2.6.8 and 6.1.1.4'
S S 0.1246 0.1234 'International Tables Vol C Tables 4.2.6.8 and 6.1.1.4'
In In -0.7276 1.3100 'International Tables Vol C Tables 4.2.6.8 and 6.1.1.4'
Cl Cl 0.1484 0.1585 'International Tables Vol C Tables 4.2.6.8 and 6.1.1.4'

loop_
_geom_angle_atom_site_label_1
_geom_angle_atom_site_label_2
_geom_angle_atom_site_label_3
_geom_angle
O1 In1 O3 85.26(7)
O1 In1 O2 90.17(7)
O3 In1 O2 174.81(7)
O1 In1 Cl2 88.26(5)
O3 In1 Cl2 91.38(5)
O2 In1 Cl2 86.02(5)
O1 In1 Cl1 171.59(5)
O3 In1 Cl1 92.61(5)
O2 In1 Cl1 92.26(5)
Cl2 In1 Cl1 99.93(3)
O1 In1 S1 77.87(5)
O3 In1 S1 88.95(5)
O2 In1 S1 92.50(6)
Cl2 In1 S1 166.06(2)
Cl1 In1 S1 93.98(2)
C1 S1 In1 94.82(10)
N1 O1 In1 115.10(14)
C11 O3 C10 109.5(2)
C11 O3 In1 123.65(16)
C10 O3 In1 125.82(16)
C7 O2 C6 108.6(2)
C7 O2 In1 125.69(17)
C6 O2 In1 123.93(16)
N1 C1 C2 116.7(3)
N1 C1 S1 120.1(2)
C2 C1 S1 123.2(2)
O3 C10 C12 104.6(2)
O3 C10 H10A 110.8
C12 C10 H10A 110.8
O3 C10 H10B 110.8
C12 C10 H10B 110.8
H10A C10 H10B 108.9
C11 C13 C12 102.2(3)
C11 C13 H13A 111.3
C12 C13 H13A 111.3
C11 C13 H13B 111.3
C12 C13 H13B 111.3
H13A C13 H13B 109.2
O2 C6 C8 105.4(3)
O2 C6 H6A 110.7
C8 C6 H6A 110.7
O2 C6 H6B 110.7
C8 C6 H6B 110.7
H6A C6 H6B 108.8
C9 C8 C6 108.2(3)
C9 C8 H8A 110.1
C6 C8 H8A 110.1
C9 C8 H8B 110.1
C6 C8 H8B 110.1
H8A C8 H8B 108.4
O3 C11 C13 105.2(2)
O3 C11 H11A 110.7
C13 C11 H11A 110.7
O3 C11 H11B 110.7
C13 C11 H11B 110.7
H11A C11 H11B 108.8
O2 C7 C9 104.9(3)
O2 C7 H7A 110.8
C9 C7 H7A 110.8
O2 C7 H7B 110.8
C9 C7 H7B 110.8
H7A C7 H7B 108.8
C10 C12 C13 103.0(2)
C10 C12 H12A 111.2
C13 C12 H12A 111.2
C10 C12 H12B 111.2
C13 C12 H12B 111.2
H12A C12 H12B 109.1
C8 C9 C7 109.1(3)
C8 C9 H9A 109.9
C7 C9 H9A 109.9
C8 C9 H9B 109.9
C7 C9 H9B 109.9
H9A C9 H9B 108.3
O1 N1 C5 116.2(2)
O1 N1 C1 121.8(2)
C5 N1 C1 122.0(2)
N1 C5 C4 120.8(3)
N1 C5 H5 119.6
C4 C5 H5 119.6
C5 C4 C3 119.4(3)
C5 C4 H4 120.3
C3 C4 H4 120.3
C3 C2 C1 122.1(3)
C3 C2 H2 118.9
C1 C2 H2 118.9
C2 C3 C4 119.0(3)
C2 C3 H3 120.5
C4 C3 H3 120.5

loop_
_geom_bond_atom_site_label_1
_geom_bond_atom_site_label_2
_geom_bond_distance
In1 O1 2.1736(19)
In1 O3 2.2621(19)
In1 O2 2.2770(19)
In1 Cl2 2.4168(7)
In1 Cl1 2.4276(7)
In1 S1 2.5297(7)
S1 C1 1.728(3)
O1 N1 1.346(3)
O3 C11 1.458(3)
O3 C10 1.459(3)
O2 C7 1.451(3)
O2 C6 1.457(3)
C1 N1 1.371(4)
C1 C2 1.393(4)
C10 C12 1.509(4)
C10 H10A 0.9700
C10 H10B 0.9700
C13 C11 1.502(4)
C13 C12 1.510(4)
C13 H13A 0.9700
C13 H13B 0.9700
C6 C8 1.490(5)
C6 H6A 0.9700
C6 H6B 0.9700
C8 C9 1.404(5)
C8 H8A 0.9700
C8 H8B 0.9700
C11 H11A 0.9700
C11 H11B 0.9700
C7 C9 1.474(5)
C7 H7A 0.9700
C7 H7B 0.9700
C12 H12A 0.9700
C12 H12B 0.9700
C9 H9A 0.9700
C9 H9B 0.9700
N1 C5 1.358(4)
C5 C4 1.364(4)
C5 H5 0.9300
C4 C3 1.385(4)
C4 H4 0.9300
C2 C3 1.373(4)
C2 H2 0.9300
C3 H3 0.9300

loop_
_geom_torsion_atom_site_label_1
_geom_torsion_atom_site_label_2
_geom_torsion_atom_site_label_3
_geom_torsion_atom_site_label_4
_geom_torsion
O1 In1 S1 C1 22.42(11)
O3 In1 S1 C1 -62.95(10)
O2 In1 S1 C1 112.06(11)
Cl2 In1 S1 C1 28.52(15)
Cl1 In1 S1 C1 -155.50(9)
O3 In1 O1 N1 60.55(17)
O2 In1 O1 N1 -121.91(17)
Cl2 In1 O1 N1 152.08(16)
Cl1 In1 O1 N1 -15.1(5)
S1 In1 O1 N1 -29.39(15)
O1 In1 O3 C11 73.4(2)
O2 In1 O3 C11 45.1(9)
Cl2 In1 O3 C11 -14.7(2)
Cl1 In1 O3 C11 -114.7(2)
S1 In1 O3 C11 151.3(2)
O1 In1 O3 C10 -119.6(2)
O2 In1 O3 C10 -147.9(8)
Cl2 In1 O3 C10 152.3(2)
Cl1 In1 O3 C10 52.3(2)
S1 In1 O3 C10 -41.7(2)
O1 In1 O2 C7 -43.9(2)
O3 In1 O2 C7 -15.7(9)
Cl2 In1 O2 C7 44.3(2)
Cl1 In1 O2 C7 144.1(2)
S1 In1 O2 C7 -121.8(2)
O1 In1 O2 C6 119.4(2)
O3 In1 O2 C6 147.6(8)
Cl2 In1 O2 C6 -152.4(2)
Cl1 In1 O2 C6 -52.6(2)
S1 In1 O2 C6 41.5(2)
In1 S1 C1 N1 -19.0(2)
In1 S1 C1 C2 160.8(2)
C11 O3 C10 C12 11.1(3)
In1 O3 C10 C12 -157.4(2)
C7 O2 C6 C8 -14.7(4)
In1 O2 C6 C8 179.6(3)
O2 C6 C8 C9 3.6(5)
C10 O3 C11 C13 13.8(3)
In1 O3 C11 C13 -177.35(18)
C12 C13 C11 O3 -32.9(3)
C6 O2 C7 C9 19.7(4)
In1 O2 C7 C9 -174.9(3)
O3 C10 C12 C13 -31.4(3)
C11 C13 C12 C10 39.4(3)
C6 C8 C9 C7 8.7(6)
O2 C7 C9 C8 -17.5(6)
In1 O1 N1 C5 -151.89(18)
In1 O1 N1 C1 28.0(3)
C2 C1 N1 O1 178.2(2)
S1 C1 N1 O1 -2.1(3)
C2 C1 N1 C5 -2.0(4)
S1 C1 N1 C5 177.8(2)
O1 N1 C5 C4 -178.0(2)
C1 N1 C5 C4 2.2(4)
N1 C5 C4 C3 -1.4(4)
N1 C1 C2 C3 1.1(4)
S1 C1 C2 C3 -178.7(2)
C1 C2 C3 C4 -0.3(5)
C5 C4 C3 C2 0.4(4)
